data_2233995
loop_
_publ_author_name
'Yasmeen, Rehana'
'Zia-ur-Rehman, Muhammad'
'Khattak, Muhammad Azim'
'Arshad, Muhammad Nadeem'
'Khan, Islam Ullah'

_publ_section_title
;
 Methyl 1-ethyl-7-methyl-4-oxo-1,4-dihydro-1,8-naphthyridine-3-carboxylate
 monohydrate
;
_journal_coeditor_code SJ5191
_journal_issue 3
_journal_name_full 'Acta Crystallographica Section E'
_journal_page_first o630
_journal_page_last o631
_journal_paper_doi 10.1107/S1600536812004333
_journal_volume 68
_journal_year 2012
_chemical_formula_iupac 'C13 H14 N2 O3, H2 O'
_chemical_formula_moiety 'C13 H14 N2 O3, H2 O'
_chemical_formula_sum 'C13 H16 N2 O4'
_chemical_formula_weight 264.28
_chemical_name_systematic
;
Methyl 1-ethyl-7-methyl-4-oxo-1,4-dihydro-1,8-naphthyridine-3-carboxylate
monohydrate
;
_space_group_IT_number 14
_symmetry_cell_setting monoclinic
_symmetry_space_group_name_Hall '-P 2ybc'
_symmetry_space_group_name_H-M 'P 1 21/c 1'
_atom_sites_solution_hydrogens geom
_atom_sites_solution_primary direct
_atom_sites_solution_secondary difmap
_audit_creation_method SHELXL-97
_cell_angle_alpha 90.00
_cell_angle_beta 91.6460(10)
_cell_angle_gamma 90.00
_cell_formula_units_Z 4
_cell_length_a 4.69890(10)
_cell_length_b 23.7246(7)
_cell_length_c 11.3635(3)
_cell_measurement_reflns_used 3082
_cell_measurement_temperature 296(2)
_cell_measurement_theta_max 27.88
_cell_measurement_theta_min 2.48
_cell_volume 1266.27(6)
_computing_cell_refinement 'SAINT (Bruker, 2007)'
_computing_data_collection 'APEX2 (Bruker, 2007)'
_computing_data_reduction 'SAINT (Bruker, 2007)'
_computing_molecular_graphics 'ORTEP-3 for Windows (Farrugia, 1997) and PLATON (Spek, 2009)'
_computing_publication_material 'WinGX (Farrugia, 1999) and PLATON (Spek, 2009)'
_computing_structure_refinement 'SHELXL97 (Sheldrick, 2008)'
_computing_structure_solution 'SHELXS97 (Sheldrick, 2008)'
_diffrn_ambient_temperature 296(2)
_diffrn_measured_fraction_theta_full 0.998
_diffrn_measured_fraction_theta_max 0.995
_diffrn_measurement_device_type 'Bruker Kappa APEXII CCD'
_diffrn_measurement_method '\f and \w scans'
_diffrn_radiation_monochromator graphite
_diffrn_radiation_source 'fine-focus sealed tube'
_diffrn_radiation_type MoK\a
_diffrn_radiation_wavelength 0.71073
_diffrn_reflns_av_R_equivalents 0.0264
_diffrn_reflns_av_sigmaI/netI 0.0306
_diffrn_reflns_limit_h_max 6
_diffrn_reflns_limit_h_min -6
_diffrn_reflns_limit_k_max 31
_diffrn_reflns_limit_k_min -29
_diffrn_reflns_limit_l_max 15
_diffrn_reflns_limit_l_min -14
_diffrn_reflns_number 12165
_diffrn_reflns_theta_full 26.00
_diffrn_reflns_theta_max 28.28
_diffrn_reflns_theta_min 1.72
_diffrn_standards_number 0
_exptl_absorpt_coefficient_mu 0.104
_exptl_absorpt_correction_type none
_exptl_crystal_colour white
_exptl_crystal_density_diffrn 1.386
_exptl_crystal_density_method 'not measured'
_exptl_crystal_description needle
_exptl_crystal_F_000 560
_exptl_crystal_size_max 0.19
_exptl_crystal_size_mid 0.09
_exptl_crystal_size_min 0.07
_refine_diff_density_max 0.265
_refine_diff_density_min -0.183
_refine_ls_extinction_method none
_refine_ls_goodness_of_fit_ref 0.983
_refine_ls_hydrogen_treatment mixed
_refine_ls_matrix_type full
_refine_ls_number_parameters 181
_refine_ls_number_reflns 3128
_refine_ls_number_restraints 0
_refine_ls_restrained_S_all 0.983
_refine_ls_R_factor_all 0.0762
_refine_ls_R_factor_gt 0.0472
_refine_ls_shift/su_max 0.000
_refine_ls_shift/su_mean 0.000
_refine_ls_structure_factor_coef Fsqd
_refine_ls_weighting_details 'calc w=1/[\s^2^(Fo^2^)+(0.0956P)^2^+0.2245P] where P=(Fo^2^+2Fc^2^)/3'
_refine_ls_weighting_scheme calc
_refine_ls_wR_factor_gt 0.1331
_refine_ls_wR_factor_ref 0.1626
_reflns_number_gt 2152
_reflns_number_total 3128
_reflns_threshold_expression I>2\s(I)
_cod_data_source_file sj5191.cif
_cod_data_source_block I
_cod_original_sg_symbol_H-M 'P 21/c'
_cod_database_code 2233995
_cod_database_fobs_code 2233995

loop_
_symmetry_equiv_pos_as_xyz
'x, y, z'
'-x, y+1/2, -z+1/2'
'-x, -y, -z'
'x, -y-1/2, z-1/2'

loop_
_atom_site_type_symbol
_atom_site_label
_atom_site_fract_x
_atom_site_fract_y
_atom_site_fract_z
_atom_site_U_iso_or_equiv
_atom_site_adp_type
_atom_site_calc_flag
_atom_site_refinement_flags
_atom_site_occupancy
_atom_site_symmetry_multiplicity
C C1 0.6664(3) 0.38694(7) 0.77501(14) 0.0320(4) Uani d . 1 1
C C2 0.7843(3) 0.42644(7) 0.69281(14) 0.0309(4) Uani d . 1 1
C C3 0.6891(3) 0.42666(7) 0.57746(15) 0.0328(4) Uani d . 1 1
H H3 0.7687 0.4530 0.5274 0.039 Uiso calc R 1 1
C C4 0.3706(3) 0.35103(7) 0.60267(14) 0.0307(4) Uani d . 1 1
C C5 0.4552(3) 0.34821(7) 0.72122(14) 0.0310(4) Uani d . 1 1
C C6 0.3282(4) 0.30618(7) 0.78758(16) 0.0381(4) Uani d . 1 1
H H6 0.3764 0.3023 0.8671 0.046 Uiso calc R 1 1
C C7 0.1332(4) 0.27070(7) 0.73569(16) 0.0398(4) Uani d . 1 1
H H7 0.0481 0.2426 0.7796 0.048 Uiso calc R 1 1
C C8 0.0627(3) 0.27700(7) 0.61615(15) 0.0349(4) Uani d . 1 1
C C9 1.0005(3) 0.46984(7) 0.72231(14) 0.0330(4) Uani d . 1 1
C C10 1.2543(4) 0.51876(9) 0.87123(18) 0.0525(5) Uani d . 1 1
H H10A 1.4364 0.5102 0.8395 0.079 Uiso calc R 1 1
H H10B 1.2713 0.5202 0.9556 0.079 Uiso calc R 1 1
H H10C 1.1896 0.5546 0.8418 0.079 Uiso calc R 1 1
C C11 -0.1477(4) 0.23821(8) 0.55685(18) 0.0448(4) Uani d . 1 1
H H11A -0.2117 0.2543 0.4833 0.067 Uiso calc R 1 1
H H11B -0.3074 0.2329 0.6065 0.067 Uiso calc R 1 1
H H11C -0.0590 0.2025 0.5428 0.067 Uiso calc R 1 1
C C12 0.3991(4) 0.39784(8) 0.40625(15) 0.0421(4) Uani d . 1 1
H H12A 0.4415 0.4358 0.3801 0.051 Uiso calc R 1 1
H H12B 0.1945 0.3926 0.3994 0.051 Uiso calc R 1 1
C C13 0.5409(5) 0.35647(9) 0.32742(18) 0.0560(6) Uani d . 1 1
H H19A 0.4711 0.3616 0.2479 0.084 Uiso calc R 1 1
H H19B 0.4995 0.3188 0.3527 0.084 Uiso calc R 1 1
H H19C 0.7430 0.3625 0.3311 0.084 Uiso calc R 1 1
N N1 0.1777(3) 0.31671(6) 0.55030(12) 0.0346(3) Uani d . 1 1
N N2 0.4905(3) 0.39199(6) 0.53125(12) 0.0331(3) Uani d . 1 1
O O1 0.7306(3) 0.38354(6) 0.88110(11) 0.0449(4) Uani d . 1 1
O O2 1.1179(3) 0.49770(6) 0.64973(12) 0.0529(4) Uani d . 1 1
O O3 1.0520(3) 0.47558(6) 0.83641(11) 0.0483(4) Uani d . 1 1
O O4 0.2506(4) 0.38795(8) 0.03949(15) 0.0678(5) Uani d . 1 1
H H4B 0.099(7) 0.3912(13) -0.025(3) 0.102 Uiso d . 1 1
H H4A 0.394(7) 0.3865(14) -0.003(3) 0.102 Uiso d . 1 1

loop_
_atom_site_aniso_label
_atom_site_aniso_U_11
_atom_site_aniso_U_22
_atom_site_aniso_U_33
_atom_site_aniso_U_12
_atom_site_aniso_U_13
_atom_site_aniso_U_23
C1 0.0303(8) 0.0350(9) 0.0306(8) 0.0031(6) -0.0017(6) 0.0001(7)
C2 0.0285(8) 0.0320(8) 0.0322(8) 0.0010(6) -0.0005(6) -0.0023(7)
C3 0.0334(8) 0.0311(8) 0.0339(9) -0.0009(6) 0.0000(6) 0.0004(7)
C4 0.0294(8) 0.0304(8) 0.0321(8) 0.0033(6) -0.0007(6) -0.0006(6)
C5 0.0301(8) 0.0305(8) 0.0324(8) 0.0020(6) 0.0002(6) 0.0006(7)
C6 0.0403(9) 0.0399(10) 0.0341(9) -0.0007(7) 0.0005(7) 0.0025(7)
C7 0.0406(9) 0.0368(9) 0.0421(10) -0.0045(7) 0.0036(7) 0.0030(8)
C8 0.0291(8) 0.0325(8) 0.0433(9) 0.0011(6) 0.0029(7) -0.0062(7)
C9 0.0301(8) 0.0349(9) 0.0338(9) 0.0015(7) -0.0019(6) -0.0006(7)
C10 0.0581(12) 0.0563(12) 0.0427(11) -0.0220(10) -0.0066(9) -0.0083(9)
C11 0.0428(10) 0.0412(10) 0.0505(11) -0.0069(8) 0.0010(8) -0.0079(8)
C12 0.0480(10) 0.0434(10) 0.0342(9) -0.0084(8) -0.0126(8) 0.0078(8)
C13 0.0709(14) 0.0609(13) 0.0361(10) -0.0118(11) -0.0036(9) -0.0068(9)
N1 0.0317(7) 0.0341(7) 0.0377(8) -0.0003(6) -0.0017(6) -0.0028(6)
N2 0.0348(7) 0.0347(8) 0.0296(7) -0.0011(6) -0.0041(5) 0.0011(6)
O1 0.0472(7) 0.0558(8) 0.0313(7) -0.0130(6) -0.0069(5) 0.0055(6)
O2 0.0583(8) 0.0615(9) 0.0388(7) -0.0266(7) -0.0020(6) 0.0047(6)
O3 0.0571(8) 0.0544(8) 0.0331(7) -0.0227(6) -0.0046(6) -0.0034(6)
O4 0.0642(10) 0.0912(13) 0.0477(9) -0.0087(9) -0.0003(8) 0.0004(8)

loop_
_atom_type_symbol
_atom_type_description
_atom_type_scat_dispersion_real
_atom_type_scat_dispersion_imag
_atom_type_scat_source
C C 0.0033 0.0016 'International Tables Vol C Tables 4.2.6.8 and 6.1.1.4'
H H 0.0000 0.0000 'International Tables Vol C Tables 4.2.6.8 and 6.1.1.4'
N N 0.0061 0.0033 'International Tables Vol C Tables 4.2.6.8 and 6.1.1.4'
O O 0.0106 0.0060 'International Tables Vol C Tables 4.2.6.8 and 6.1.1.4'

loop_
_geom_angle_atom_site_label_1
_geom_angle_atom_site_label_2
_geom_angle_atom_site_label_3
_geom_angle
O1 C1 C2 125.82(15)
O1 C1 C5 120.43(15)
C2 C1 C5 113.75(14)
C3 C2 C1 119.95(14)
C3 C2 C9 114.64(14)
C1 C2 C9 125.38(14)
N2 C3 C2 125.18(15)
N2 C3 H3 117.4
C2 C3 H3 117.4
N1 C4 N2 116.27(14)
N1 C4 C5 124.62(15)
N2 C4 C5 119.10(14)
C6 C5 C4 116.23(15)
C6 C5 C1 121.03(15)
C4 C5 C1 122.75(14)
C7 C6 C5 119.97(16)
C7 C6 H6 120.0
C5 C6 H6 120.0
C6 C7 C8 119.43(16)
C6 C7 H7 120.3
C8 C7 H7 120.3
N1 C8 C7 122.34(15)
N1 C8 C11 117.19(16)
C7 C8 C11 120.48(16)
O2 C9 O3 122.85(15)
O2 C9 C2 123.56(15)
O3 C9 C2 113.58(14)
O3 C10 H10A 109.5
O3 C10 H10B 109.5
H10A C10 H10B 109.5
O3 C10 H10C 109.5
H10A C10 H10C 109.5
H10B C10 H10C 109.5
C8 C11 H11A 109.5
C8 C11 H11B 109.5
H11A C11 H11B 109.5
C8 C11 H11C 109.5
H11A C11 H11C 109.5
H11B C11 H11C 109.5
N2 C12 C13 113.02(16)
N2 C12 H12A 109.0
C13 C12 H12A 109.0
N2 C12 H12B 109.0
C13 C12 H12B 109.0
H12A C12 H12B 107.8
C12 C13 H19A 109.5
C12 C13 H19B 109.5
H19A C13 H19B 109.5
C12 C13 H19C 109.5
H19A C13 H19C 109.5
H19B C13 H19C 109.5
C8 N1 C4 117.42(14)
C3 N2 C4 119.21(14)
C3 N2 C12 119.92(14)
C4 N2 C12 120.87(13)
C9 O3 C10 116.29(14)
H4B O4 H4A 99(3)

loop_
_geom_bond_atom_site_label_1
_geom_bond_atom_site_label_2
_geom_bond_distance
C1 O1 1.237(2)
C1 C2 1.445(2)
C1 C5 1.472(2)
C2 C3 1.373(2)
C2 C9 1.478(2)
C3 N2 1.340(2)
C3 H3 0.9300
C4 N1 1.344(2)
C4 N2 1.395(2)
C4 C5 1.395(2)
C5 C6 1.395(2)
C6 C7 1.366(2)
C6 H6 0.9300
C7 C8 1.397(2)
C7 H7 0.9300
C8 N1 1.328(2)
C8 C11 1.497(2)
C9 O2 1.203(2)
C9 O3 1.319(2)
C10 O3 1.445(2)
C10 H10A 0.9600
C10 H10B 0.9600
C10 H10C 0.9600
C11 H11A 0.9600
C11 H11B 0.9600
C11 H11C 0.9600
C12 N2 1.479(2)
C12 C13 1.498(3)
C12 H12A 0.9700
C12 H12B 0.9700
C13 H19A 0.9600
C13 H19B 0.9600
C13 H19C 0.9600
O4 H4B 1.01(4)
O4 H4A 0.84(3)

loop_
_geom_hbond_atom_site_label_D
_geom_hbond_atom_site_label_H
_geom_hbond_atom_site_label_A
_geom_hbond_site_symmetry_A
_geom_hbond_distance_DH
_geom_hbond_distance_HA
_geom_hbond_distance_DA
_geom_hbond_angle_DHA
O4 H4B O1 1_454 1.01(4) 2.02(4) 2.994(2) 163(3)
O4 H4A O1 1_554 0.84(3) 2.09(3) 2.928(2) 176(3)
O4 H4B O3 1_454 1.01(4) 2.56(3) 3.224(2) 124(2)
C3 H3 O2 3_766 0.93 2.40 3.293(2) 160.4
C11 H11C O4 4_566 0.96 2.59 3.539(3) 168.4

loop_
_geom_torsion_atom_site_label_1
_geom_torsion_atom_site_label_2
_geom_torsion_atom_site_label_3
_geom_torsion_atom_site_label_4
_geom_torsion
O1 C1 C2 C3 -178.42(16)
C5 C1 C2 C3 2.3(2)
O1 C1 C2 C9 -0.5(3)
C5 C1 C2 C9 -179.75(14)
C1 C2 C3 N2 -0.6(2)
C9 C2 C3 N2 -178.77(15)
N1 C4 C5 C6 0.4(2)
N2 C4 C5 C6 -179.72(14)
N1 C4 C5 C1 -179.66(14)
N2 C4 C5 C1 0.2(2)
O1 C1 C5 C6 -1.5(2)
C2 C1 C5 C6 177.77(14)
O1 C1 C5 C4 178.56(15)
C2 C1 C5 C4 -2.1(2)
C4 C5 C6 C7 0.0(2)
C1 C5 C6 C7 -179.89(16)
C5 C6 C7 C8 0.0(3)
C6 C7 C8 N1 -0.4(3)
C6 C7 C8 C11 179.24(16)
C3 C2 C9 O2 -10.8(2)
C1 C2 C9 O2 171.14(17)
C3 C2 C9 O3 168.67(15)
C1 C2 C9 O3 -9.3(2)
C7 C8 N1 C4 0.8(2)
C11 C8 N1 C4 -178.85(14)
N2 C4 N1 C8 179.33(14)
C5 C4 N1 C8 -0.8(2)
C2 C3 N2 C4 -1.5(2)
C2 C3 N2 C12 177.86(16)
N1 C4 N2 C3 -178.45(14)
C5 C4 N2 C3 1.7(2)
N1 C4 N2 C12 2.2(2)
C5 C4 N2 C12 -177.68(15)
C13 C12 N2 C3 99.01(19)
C13 C12 N2 C4 -81.6(2)
O2 C9 O3 C10 1.6(3)
C2 C9 O3 C10 -177.90(15)

loop_
_cod_related_entry_id
_cod_related_entry_database
_cod_related_entry_code
1 ChemSpider 30657544
